data_7127805
loop_
_publ_author_name
'Edukondalu, Athukuri'
'Vagh, Sandip Sambhaji'
'Lin, Ting-Han'
'Lin, Wenwei'

_publ_section_title
;
 Construction of indeno[1,2-b]pyrroles via chemoselective
 N-acylation/cyclization/Wittig reaction sequence.
;
_journal_issue 16
_journal_name_full 'Chemical communications (Cambridge, England)'
_journal_page_first 2045
_journal_page_last 2048
_journal_paper_doi 10.1039/d0cc08184a
_journal_volume 57
_journal_year 2021
_chemical_formula_moiety 'C28 H22 Br Cl N2 O2'
_chemical_formula_sum 'C28 H22 Br Cl N2 O2'
_chemical_formula_weight 533.84
_space_group_IT_number 9
_space_group_name_Hall 'C -2yc'
_space_group_name_H-M_alt 'C 1 c 1'
_symmetry_cell_setting monoclinic
_symmetry_space_group_name_H-M 'C 1 c 1'
_atom_sites_solution_hydrogens geom
_atom_sites_solution_primary direct
_atom_sites_solution_secondary difmap
_audit_creation_method SHELXL-97
_audit_update_record
;
2020-06-14 deposited with the CCDC.	2021-01-12 downloaded from the CCDC.
;
_cell_angle_alpha 90.00
_cell_angle_beta 113.870(7)
_cell_angle_gamma 90.00
_cell_formula_units_Z 4
_cell_length_a 17.544(5)
_cell_length_b 16.528(4)
_cell_length_c 9.324(3)
_cell_measurement_reflns_used 5241
_cell_measurement_temperature 200(2)
_cell_measurement_theta_max 23.886
_cell_measurement_theta_min 2.526
_cell_volume 2472.4(12)
_computing_molecular_graphics 'Ortep-3 for Windows (Farrugia, 1997)'
_computing_publication_material 'WinGX publication routines (Farrugia, 2005)'
_computing_structure_refinement 'SHELXL-2014/7 (Sheldrick, 2014)'
_computing_structure_solution 'SHELXL-2014/7 (Sheldrick, 2014)'
_diffrn_ambient_temperature 200(2)
_diffrn_measured_fraction_theta_full 0.996
_diffrn_measured_fraction_theta_max 0.996
_diffrn_measurement_device_type 'D8 Venture'
_diffrn_radiation_monochromator graphite
_diffrn_radiation_source 'fine-focus sealed tube'
_diffrn_radiation_type MoK\a
_diffrn_radiation_wavelength 0.71073
_diffrn_reflns_av_R_equivalents 0.0796
_diffrn_reflns_av_sigmaI/netI 0.0876
_diffrn_reflns_limit_h_max 21
_diffrn_reflns_limit_h_min -21
_diffrn_reflns_limit_k_max 19
_diffrn_reflns_limit_k_min -19
_diffrn_reflns_limit_l_max 11
_diffrn_reflns_limit_l_min -11
_diffrn_reflns_number 19037
_diffrn_reflns_theta_full 25.43
_diffrn_reflns_theta_max 25.43
_diffrn_reflns_theta_min 2.46
_exptl_absorpt_coefficient_mu 1.799
_exptl_absorpt_correction_T_max 0.9480
_exptl_absorpt_correction_T_min 0.7742
_exptl_absorpt_correction_type multi-scan
_exptl_absorpt_process_details SADABS
_exptl_crystal_colour orange
_exptl_crystal_density_diffrn 1.434
_exptl_crystal_density_method 'not measured'
_exptl_crystal_description prism
_exptl_crystal_F_000 1088
_exptl_crystal_size_max 0.15
_exptl_crystal_size_mid 0.06
_exptl_crystal_size_min 0.03
_refine_diff_density_max 0.435
_refine_diff_density_min -0.378
_refine_diff_density_rms 0.063
_refine_ls_abs_structure_details 'Flack H D (1983), Acta Cryst. A39, 876-881'
_refine_ls_abs_structure_Flack 0.015(9)
_refine_ls_extinction_method none
_refine_ls_goodness_of_fit_ref 0.994
_refine_ls_hydrogen_treatment constr
_refine_ls_matrix_type full
_refine_ls_number_parameters 310
_refine_ls_number_reflns 4472
_refine_ls_number_restraints 2
_refine_ls_restrained_S_all 0.994
_refine_ls_R_factor_all 0.0751
_refine_ls_R_factor_gt 0.0434
_refine_ls_shift/su_max 0.001
_refine_ls_shift/su_mean 0.000
_refine_ls_structure_factor_coef Fsqd
_refine_ls_weighting_details 'calc w=1/[\s^2^(Fo^2^)+(0.0388P)^2^+0.0000P] where P=(Fo^2^+2Fc^2^)/3'
_refine_ls_weighting_scheme calc
_refine_ls_wR_factor_gt 0.0899
_refine_ls_wR_factor_ref 0.1008
_reflns_number_gt 3306
_reflns_number_total 4472
_reflns_threshold_expression >2sigma(I)
_cod_data_source_file d0cc08184a2.cif
_cod_data_source_block d22440
_cod_depositor_comments 'Adding full bibliography for 7127803--7127811.cif.'
_cod_original_cell_volume 2472.5(11)
_cod_original_sg_symbol_H-M 'C c'
_cod_database_code 7127805

loop_
_symmetry_equiv_pos_as_xyz
'x, y, z'
'x, -y, z+1/2'
'x+1/2, y+1/2, z'
'x+1/2, -y+1/2, z+1/2'

loop_
_atom_site_label
_atom_site_type_symbol
_atom_site_fract_x
_atom_site_fract_y
_atom_site_fract_z
_atom_site_U_iso_or_equiv
_atom_site_adp_type
_atom_site_occupancy
_atom_site_symmetry_multiplicity
_atom_site_calc_flag
_atom_site_refinement_flags
_atom_site_disorder_assembly
_atom_site_disorder_group
C1 C 0.7669(3) 0.5478(3) 0.6449(6) 0.0345(11) Uani 1 1 d . . .
C2 C 0.7189(3) 0.6095(3) 0.5558(5) 0.0327(11) Uani 1 1 d . . .
H2 H 0.7431 0.6493 0.5133 0.039 Uiso 1 1 calc R . .
C3 C 0.6350(3) 0.6141(3) 0.5275(5) 0.0313(10) Uani 1 1 d . . .
H3 H 0.6022 0.6578 0.4680 0.038 Uiso 1 1 calc R . .
C4 C 0.5982(3) 0.5548(2) 0.5861(5) 0.0267(10) Uani 1 1 d . . .
C5 C 0.6483(3) 0.4935(3) 0.6783(6) 0.0338(12) Uani 1 1 d . . .
H5 H 0.6249 0.4542 0.7229 0.041 Uiso 1 1 calc R . .
C6 C 0.7316(3) 0.4889(3) 0.7061(6) 0.0367(12) Uani 1 1 d . . .
H6 H 0.7648 0.4456 0.7667 0.044 Uiso 1 1 calc R . .
C7 C 0.5091(3) 0.5605(3) 0.5579(6) 0.0253(11) Uani 1 1 d . . .
C8 C 0.4602(3) 0.6324(2) 0.5341(5) 0.0255(10) Uani 1 1 d . . .
C9 C 0.4612(3) 0.7224(3) 0.5146(5) 0.0294(10) Uani 1 1 d . . .
C10 C 0.3758(3) 0.7493(3) 0.5016(5) 0.0312(11) Uani 1 1 d . . .
C11 C 0.3433(3) 0.8257(3) 0.4827(6) 0.0400(12) Uani 1 1 d . . .
H11 H 0.3748 0.8709 0.4746 0.048 Uiso 1 1 calc R . .
C12 C 0.2631(4) 0.8362(3) 0.4754(6) 0.0516(15) Uani 1 1 d . . .
H12 H 0.2392 0.8888 0.4609 0.062 Uiso 1 1 calc R . .
C13 C 0.2176(3) 0.7693(3) 0.4896(7) 0.0545(15) Uani 1 1 d . . .
H13 H 0.1635 0.7772 0.4873 0.065 Uiso 1 1 calc R . .
C14 C 0.2504(3) 0.6913(3) 0.5069(6) 0.0424(13) Uani 1 1 d . . .
H14 H 0.2191 0.6459 0.5152 0.051 Uiso 1 1 calc R . .
C15 C 0.3281(3) 0.6820(3) 0.5115(5) 0.0305(10) Uani 1 1 d . . .
C16 C 0.3836(3) 0.6123(2) 0.5285(5) 0.0256(10) Uani 1 1 d . . .
C17 C 0.2630(3) 0.4476(3) 0.4204(6) 0.0303(11) Uani 1 1 d . . .
C18 C 0.1916(3) 0.4001(3) 0.4377(5) 0.0368(12) Uani 1 1 d . . .
C19 C 0.1197(3) 0.4576(4) 0.4054(9) 0.078(2) Uani 1 1 d . . .
H19A H 0.1037 0.4816 0.3011 0.117 Uiso 1 1 calc R . .
H19B H 0.1365 0.5005 0.4847 0.117 Uiso 1 1 calc R . .
H19C H 0.0722 0.4280 0.4095 0.117 Uiso 1 1 calc R . .
C20 C 0.2172(3) 0.3623(4) 0.6007(6) 0.0550(15) Uani 1 1 d . . .
H20A H 0.1718 0.3283 0.6021 0.082 Uiso 1 1 calc R . .
H20B H 0.2291 0.4053 0.6791 0.082 Uiso 1 1 calc R . .
H20C H 0.2673 0.3292 0.6250 0.082 Uiso 1 1 calc R . .
C21 C 0.1677(4) 0.3314(4) 0.3175(7) 0.073(2) Uani 1 1 d . . .
H21A H 0.1486 0.3542 0.2117 0.110 Uiso 1 1 calc R . .
H21B H 0.1229 0.2992 0.3263 0.110 Uiso 1 1 calc R . .
H21C H 0.2163 0.2968 0.3376 0.110 Uiso 1 1 calc R . .
C22 C 0.4576(3) 0.4973(3) 0.5630(5) 0.0247(10) Uani 1 1 d . . .
C23 C 0.4658(3) 0.4087(2) 0.5457(5) 0.0256(10) Uani 1 1 d . . .
C24 C 0.4459(3) 0.3526(2) 0.6343(5) 0.0335(11) Uani 1 1 d . . .
H24 H 0.4308 0.3704 0.7162 0.040 Uiso 1 1 calc R . .
C25 C 0.4476(3) 0.2695(3) 0.6049(6) 0.0376(12) Uani 1 1 d . . .
H25 H 0.4322 0.2309 0.6640 0.045 Uiso 1 1 calc R . .
C26 C 0.4719(3) 0.2450(3) 0.4889(5) 0.0352(11) Uani 1 1 d . . .
C27 C 0.4946(3) 0.3001(3) 0.4013(6) 0.0318(11) Uani 1 1 d . . .
H27 H 0.5124 0.2821 0.3231 0.038 Uiso 1 1 calc R . .
C28 C 0.4909(3) 0.3822(3) 0.4299(5) 0.0293(10) Uani 1 1 d . . .
H28 H 0.5056 0.4206 0.3697 0.035 Uiso 1 1 calc R . .
N1 N 0.3816(2) 0.5313(2) 0.5482(4) 0.0277(8) Uani 1 1 d . . .
N2 N 0.3141(2) 0.4876(2) 0.5517(4) 0.0273(8) Uani 1 1 d . . .
H2A H 0.3049 0.4860 0.6376 0.033 Uiso 1 1 calc R . .
O1 O 0.5150(2) 0.76575(18) 0.5083(4) 0.0424(8) Uani 1 1 d . . .
O2 O 0.2733(2) 0.4508(2) 0.2994(4) 0.0387(9) Uani 1 1 d . . .
Br1 Br 0.88118(3) 0.54052(3) 0.68357(5) 0.05200(18) Uani 1 1 d . . .
Cl1 Cl 0.47208(11) 0.14308(7) 0.44242(18) 0.0617(4) Uani 1 1 d . . .

loop_
_atom_site_aniso_label
_atom_site_aniso_U_11
_atom_site_aniso_U_22
_atom_site_aniso_U_33
_atom_site_aniso_U_23
_atom_site_aniso_U_13
_atom_site_aniso_U_12
C1 0.029(2) 0.036(3) 0.045(3) -0.010(2) 0.021(2) -0.008(2)
C2 0.037(3) 0.027(2) 0.043(3) 0.000(2) 0.025(2) -0.006(2)
C3 0.033(3) 0.025(2) 0.038(3) -0.002(2) 0.017(2) -0.001(2)
C4 0.027(2) 0.027(2) 0.028(3) -0.005(2) 0.013(2) -0.0048(19)
C5 0.028(2) 0.033(3) 0.042(3) 0.002(2) 0.015(2) -0.006(2)
C6 0.033(3) 0.035(3) 0.039(3) 0.003(2) 0.011(2) 0.003(2)
C7 0.027(3) 0.025(2) 0.028(3) -0.003(2) 0.015(2) -0.003(2)
C8 0.028(2) 0.024(2) 0.030(2) -0.003(2) 0.019(2) -0.0046(19)
C9 0.038(3) 0.026(2) 0.026(2) -0.001(2) 0.015(2) 0.000(2)
C10 0.041(3) 0.029(2) 0.029(3) 0.003(2) 0.019(2) 0.004(2)
C11 0.045(3) 0.028(3) 0.051(3) 0.008(2) 0.023(3) 0.007(2)
C12 0.059(4) 0.040(3) 0.059(4) 0.015(3) 0.027(3) 0.025(3)
C13 0.048(3) 0.058(4) 0.064(4) 0.012(3) 0.029(3) 0.027(3)
C14 0.036(3) 0.039(3) 0.054(3) 0.003(3) 0.020(3) 0.002(2)
C15 0.034(3) 0.028(2) 0.031(3) -0.003(2) 0.016(2) 0.000(2)
C16 0.029(2) 0.022(2) 0.027(2) -0.0024(19) 0.012(2) -0.0006(19)
C17 0.026(2) 0.034(3) 0.031(3) 0.004(2) 0.011(2) -0.004(2)
C18 0.033(3) 0.045(3) 0.034(3) -0.003(2) 0.015(2) -0.014(2)
C19 0.033(3) 0.092(5) 0.113(6) 0.030(4) 0.033(4) 0.002(3)
C20 0.058(4) 0.067(4) 0.043(3) 0.001(3) 0.025(3) -0.032(3)
C21 0.087(5) 0.078(5) 0.065(4) -0.030(4) 0.042(4) -0.060(4)
C22 0.024(2) 0.028(2) 0.025(3) -0.001(2) 0.013(2) 0.0007(19)
C23 0.029(2) 0.019(2) 0.032(3) -0.0026(19) 0.015(2) -0.0022(18)
C24 0.040(3) 0.029(2) 0.035(3) -0.004(2) 0.018(2) 0.001(2)
C25 0.045(3) 0.032(3) 0.042(3) 0.004(2) 0.024(2) 0.000(2)
C26 0.044(3) 0.026(2) 0.031(3) -0.006(2) 0.011(2) -0.004(2)
C27 0.036(3) 0.032(2) 0.029(3) -0.001(2) 0.014(2) 0.002(2)
C28 0.032(2) 0.029(2) 0.028(3) 0.008(2) 0.013(2) 0.006(2)
N1 0.0267(19) 0.0244(19) 0.034(2) -0.0042(17) 0.0147(17) -0.0058(16)
N2 0.0253(19) 0.0303(19) 0.035(2) -0.0034(17) 0.0214(18) -0.0088(16)
O1 0.046(2) 0.0293(17) 0.060(2) 0.0029(16) 0.0302(18) -0.0036(16)
O2 0.039(2) 0.047(2) 0.034(2) -0.0010(16) 0.0194(17) -0.0101(16)
Br1 0.0297(2) 0.0501(3) 0.0820(4) -0.0009(4) 0.0286(2) -0.0017(3)
Cl1 0.1006(12) 0.0272(6) 0.0637(9) -0.0075(7) 0.0399(9) -0.0029(7)

loop_
_atom_type_symbol
_atom_type_description
_atom_type_scat_dispersion_real
_atom_type_scat_dispersion_imag
_atom_type_scat_source
C C 0.0033 0.0016 'International Tables Vol C Tables 4.2.6.8 and 6.1.1.4'
H H 0.0000 0.0000 'International Tables Vol C Tables 4.2.6.8 and 6.1.1.4'
N N 0.0061 0.0033 'International Tables Vol C Tables 4.2.6.8 and 6.1.1.4'
O O 0.0106 0.0060 'International Tables Vol C Tables 4.2.6.8 and 6.1.1.4'
Br Br -0.2901 2.4595 'International Tables Vol C Tables 4.2.6.8 and 6.1.1.4'
Cl Cl 0.1484 0.1585 'International Tables Vol C Tables 4.2.6.8 and 6.1.1.4'
F F 0.0171 0.0103 'International Tables Vol C Tables 4.2.6.8 and 6.1.1.4'

loop_
_geom_angle_atom_site_label_1
_geom_angle_atom_site_label_2
_geom_angle_atom_site_label_3
_geom_angle
_geom_angle_site_symmetry_1
_geom_angle_site_symmetry_3
_geom_angle_publ_flag
C2 C1 C6 120.2(4) . . ?
C2 C1 Br1 120.4(3) . . ?
C6 C1 Br1 119.3(4) . . ?
C1 C2 C3 120.0(4) . . ?
C1 C2 H2 120.0 . . ?
C3 C2 H2 120.0 . . ?
C2 C3 C4 120.6(4) . . ?
C2 C3 H3 119.7 . . ?
C4 C3 H3 119.7 . . ?
C5 C4 C3 118.4(4) . . ?
C5 C4 C7 121.0(4) . . ?
C3 C4 C7 120.4(4) . . ?
C6 C5 C4 121.0(4) . . ?
C6 C5 H5 119.5 . . ?
C4 C5 H5 119.5 . . ?
C5 C6 C1 119.8(4) . . ?
C5 C6 H6 120.1 . . ?
C1 C6 H6 120.1 . . ?
C22 C7 C8 105.7(4) . . ?
C22 C7 C4 126.8(4) . . ?
C8 C7 C4 127.2(4) . . ?
C16 C8 C7 108.9(4) . . ?
C16 C8 C9 107.2(4) . . ?
C7 C8 C9 143.9(4) . . ?
O1 C9 C8 130.0(4) . . ?
O1 C9 C10 126.0(4) . . ?
C8 C9 C10 103.9(4) . . ?
C11 C10 C15 120.4(4) . . ?
C11 C10 C9 128.8(4) . . ?
C15 C10 C9 110.8(4) . . ?
C10 C11 C12 118.8(5) . . ?
C10 C11 H11 120.6 . . ?
C12 C11 H11 120.6 . . ?
C11 C12 C13 120.0(5) . . ?
C11 C12 H12 120.0 . . ?
C13 C12 H12 120.0 . . ?
C14 C13 C12 121.2(5) . . ?
C14 C13 H13 119.4 . . ?
C12 C13 H13 119.4 . . ?
C15 C14 C13 118.0(5) . . ?
C15 C14 H14 121.0 . . ?
C13 C14 H14 121.0 . . ?
C14 C15 C10 121.5(4) . . ?
C14 C15 C16 134.7(4) . . ?
C10 C15 C16 103.8(4) . . ?
N1 C16 C8 108.3(4) . . ?
N1 C16 C15 137.3(4) . . ?
C8 C16 C15 114.3(4) . . ?
O2 C17 N2 121.6(4) . . ?
O2 C17 C18 123.5(4) . . ?
N2 C17 C18 114.9(4) . . ?
C19 C18 C21 111.2(5) . . ?
C19 C18 C20 109.9(5) . . ?
C21 C18 C20 107.9(4) . . ?
C19 C18 C17 107.9(4) . . ?
C21 C18 C17 107.2(4) . . ?
C20 C18 C17 112.8(4) . . ?
C18 C19 H19A 109.5 . . ?
C18 C19 H19B 109.5 . . ?
H19A C19 H19B 109.5 . . ?
C18 C19 H19C 109.5 . . ?
H19A C19 H19C 109.5 . . ?
H19B C19 H19C 109.5 . . ?
C18 C20 H20A 109.5 . . ?
C18 C20 H20B 109.5 . . ?
H20A C20 H20B 109.5 . . ?
C18 C20 H20C 109.5 . . ?
H20A C20 H20C 109.5 . . ?
H20B C20 H20C 109.5 . . ?
C18 C21 H21A 109.5 . . ?
C18 C21 H21B 109.5 . . ?
H21A C21 H21B 109.5 . . ?
C18 C21 H21C 109.5 . . ?
H21A C21 H21C 109.5 . . ?
H21B C21 H21C 109.5 . . ?
C7 C22 N1 107.5(4) . . ?
C7 C22 C23 129.8(4) . . ?
N1 C22 C23 121.0(4) . . ?
C24 C23 C28 119.3(4) . . ?
C24 C23 C22 122.6(4) . . ?
C28 C23 C22 118.0(4) . . ?
C23 C24 C25 120.8(4) . . ?
C23 C24 H24 119.6 . . ?
C25 C24 H24 119.6 . . ?
C26 C25 C24 118.7(4) . . ?
C26 C25 H25 120.7 . . ?
C24 C25 H25 120.7 . . ?
C25 C26 C27 121.7(4) . . ?
C25 C26 Cl1 120.9(4) . . ?
C27 C26 Cl1 117.4(4) . . ?
C26 C27 C28 118.8(4) . . ?
C26 C27 H27 120.6 . . ?
C28 C27 H27 120.6 . . ?
C27 C28 C23 120.7(4) . . ?
C27 C28 H28 119.6 . . ?
C23 C28 H28 119.6 . . ?
C16 N1 N2 125.6(4) . . ?
C16 N1 C22 109.6(4) . . ?
N2 N1 C22 124.8(3) . . ?
C17 N2 N1 119.1(4) . . ?
C17 N2 H2A 120.5 . . ?
N1 N2 H2A 120.5 . . ?

loop_
_geom_bond_atom_site_label_1
_geom_bond_atom_site_label_2
_geom_bond_distance
_geom_bond_site_symmetry_2
_geom_bond_publ_flag
C1 C2 1.369(6) . ?
C1 C6 1.394(7) . ?
C1 Br1 1.892(5) . ?
C2 C3 1.390(6) . ?
C2 H2 0.9500 . ?
C3 C4 1.400(6) . ?
C3 H3 0.9500 . ?
C4 C5 1.388(6) . ?
C4 C7 1.478(6) . ?
C5 C6 1.379(6) . ?
C5 H5 0.9500 . ?
C6 H6 0.9500 . ?
C7 C22 1.395(6) . ?
C7 C8 1.429(6) . ?
C8 C16 1.366(6) . ?
C8 C9 1.500(6) . ?
C9 O1 1.205(5) . ?
C9 C10 1.520(6) . ?
C10 C11 1.368(6) . ?
C10 C15 1.417(6) . ?
C11 C12 1.392(7) . ?
C11 H11 0.9500 . ?
C12 C13 1.401(8) . ?
C12 H12 0.9500 . ?
C13 C14 1.394(7) . ?
C13 H13 0.9500 . ?
C14 C15 1.356(6) . ?
C14 H14 0.9500 . ?
C15 C16 1.474(6) . ?
C16 N1 1.353(5) . ?
C17 O2 1.213(6) . ?
C17 N2 1.362(6) . ?
C17 C18 1.541(6) . ?
C18 C19 1.510(7) . ?
C18 C21 1.529(7) . ?
C18 C20 1.532(7) . ?
C19 H19A 0.9800 . ?
C19 H19B 0.9800 . ?
C19 H19C 0.9800 . ?
C20 H20A 0.9800 . ?
C20 H20B 0.9800 . ?
C20 H20C 0.9800 . ?
C21 H21A 0.9800 . ?
C21 H21B 0.9800 . ?
C21 H21C 0.9800 . ?
C22 N1 1.401(6) . ?
C22 C23 1.487(6) . ?
C23 C24 1.378(6) . ?
C23 C28 1.391(6) . ?
C24 C25 1.403(6) . ?
C24 H24 0.9500 . ?
C25 C26 1.375(6) . ?
C25 H25 0.9500 . ?
C26 C27 1.385(6) . ?
C26 Cl1 1.740(4) . ?
C27 C28 1.389(6) . ?
C27 H27 0.9500 . ?
C28 H28 0.9500 . ?
N1 N2 1.398(5) . ?
N2 H2A 0.8800 . ?
